data_7705054
loop_
_publ_author_name
'Du, Jun'
'Zhang, Yanan'
'Huang, Zeming'
'Zhou, Shuangliu'
'Fang, Huayi'
'Cui, Peng'

_publ_section_title
;
 Heterobimetallic Pd(0) complexes with Pd\\rightarrow Ln (Ln = Sc, Y, Yb,
 Lu) dative bonds: rare-earth metal-dominated frustrated Lewis pair-like
 reactivity.
;
_journal_issue 35
_journal_name_full 'Dalton transactions (Cambridge, England : 2003)'
_journal_page_first 12311
_journal_page_last 12318
_journal_paper_doi 10.1039/d0dt02708a
_journal_volume 49
_journal_year 2020
_chemical_formula_moiety 'C84 H90 N3 P4 Pd Yb'
_chemical_formula_sum 'C84 H90 N3 P4 Pd Yb'
_chemical_formula_weight 1544.90
_space_group_crystal_system orthorhombic
_space_group_IT_number 29
_space_group_name_Hall 'P 2c -2ac'
_space_group_name_H-M_alt 'P c a 21'
_atom_sites_solution_hydrogens geom
_atom_sites_solution_primary dual
_audit_creation_date 2019-04-15
_audit_creation_method
;
Olex2 1.2
(compiled 2018.05.29 svn.r3508 for OlexSys, GUI svn.r5506)
;
_audit_update_record
;
2020-05-29 deposited with the CCDC.	2020-08-06 downloaded from the CCDC.
;
_cell_angle_alpha 90
_cell_angle_beta 90
_cell_angle_gamma 90
_cell_formula_units_Z 4
_cell_length_a 19.7393(19)
_cell_length_b 16.2623(16)
_cell_length_c 22.283(2)
_cell_measurement_reflns_used 9969
_cell_measurement_temperature 293(2)
_cell_measurement_theta_max 26.97
_cell_measurement_theta_min 2.26
_cell_volume 7153.0(12)
_computing_cell_refinement 'SAINT v8.37A (Bruker, 2015)'
_computing_data_reduction 'SAINT v8.37A (Bruker, 2015)'
_computing_molecular_graphics 'Olex2 (Dolomanov et al., 2009)'
_computing_publication_material 'Olex2 (Dolomanov et al., 2009)'
_computing_structure_refinement 'ShelXL (Sheldrick, 2015)'
_computing_structure_solution 'ShelXT (Sheldrick, 2015)'
_diffrn_ambient_temperature 293.15
_diffrn_measured_fraction_theta_full 1.000
_diffrn_measured_fraction_theta_max 1.000
_diffrn_measurement_device_type 'Bruker APEX-II CCD'
_diffrn_measurement_method '\f and \w scans'
_diffrn_radiation_type MoK\a
_diffrn_radiation_wavelength 0.71073
_diffrn_reflns_av_R_equivalents 0.0447
_diffrn_reflns_av_unetI/netI 0.0551
_diffrn_reflns_Laue_measured_fraction_full 1.000
_diffrn_reflns_Laue_measured_fraction_max 1.000
_diffrn_reflns_limit_h_max 25
_diffrn_reflns_limit_h_min -25
_diffrn_reflns_limit_k_max 21
_diffrn_reflns_limit_k_min -20
_diffrn_reflns_limit_l_max 27
_diffrn_reflns_limit_l_min -28
_diffrn_reflns_number 60753
_diffrn_reflns_point_group_measured_fraction_full 0.992
_diffrn_reflns_point_group_measured_fraction_max 0.987
_diffrn_reflns_theta_full 25.242
_diffrn_reflns_theta_max 27.487
_diffrn_reflns_theta_min 1.622
_diffrn_standards_number 0
_exptl_absorpt_coefficient_mu 1.688
_exptl_absorpt_correction_T_max 0.7456
_exptl_absorpt_correction_T_min 0.4550
_exptl_absorpt_correction_type none
_exptl_crystal_colour colorless
_exptl_crystal_density_diffrn 1.435
_exptl_crystal_description block
_exptl_crystal_F_000 3164
_exptl_crystal_size_max 0.22
_exptl_crystal_size_mid 0.21
_exptl_crystal_size_min 0.2
_refine_diff_density_max 0.938
_refine_diff_density_min -0.422
_refine_diff_density_rms 0.075
_refine_ls_abs_structure_details
;
 Flack x determined using 5564 quotients [(I+)-(I-)]/[(I+)+(I-)]
 (Parsons, Flack and Wagner, Acta Cryst. B69 (2013) 249-259).
;
_refine_ls_abs_structure_Flack -0.008(4)
_refine_ls_extinction_method none
_refine_ls_goodness_of_fit_ref 1.020
_refine_ls_hydrogen_treatment constr
_refine_ls_matrix_type full
_refine_ls_number_parameters 826
_refine_ls_number_reflns 16189
_refine_ls_number_restraints 2035
_refine_ls_restrained_S_all 1.058
_refine_ls_R_factor_all 0.0491
_refine_ls_R_factor_gt 0.0331
_refine_ls_shift/su_max 0.002
_refine_ls_shift/su_mean 0.000
_refine_ls_structure_factor_coef Fsqd
_refine_ls_weighting_details 'w=1/[\s^2^(Fo^2^)+(0.0253P)^2^+1.5459P] where P=(Fo^2^+2Fc^2^)/3'
_refine_ls_weighting_scheme calc
_refine_ls_wR_factor_gt 0.0693
_refine_ls_wR_factor_ref 0.0751
_reflns_Friedel_coverage 0.923
_reflns_Friedel_fraction_full 0.984
_reflns_Friedel_fraction_max 0.973
_reflns_number_gt 13244
_reflns_number_total 16189
_reflns_threshold_expression 'I > 2\s(I)'
_cod_data_source_file d0dt02708a3.cif
_cod_data_source_block 7
_cod_depositor_comments 'Adding full bibliography for 7705051--7705061.cif.'
_cod_original_cell_volume 7153.1(12)
_cod_database_code 7705054
_shelx_shelxl_version_number 2018/3
_shelx_space_group_comment
;
The symmetry employed for this shelxl refinement is uniquely defined
by the following loop, which should always be used as a source of
symmetry information in preference to the above space-group names.
They are only intended as comments.
;
_shelx_estimated_absorpt_t_max 0.729
_shelx_estimated_absorpt_t_min 0.708
_olex2_refinement_description
;
1. Fixed Uiso
 At 1.2 times of:
  All C(H) groups, All C(H,H) groups
2. Uiso/Uaniso restraints and constraints
C51 \\sim C16 \\sim C84 \\sim C67 \\sim C11 \\sim C1 \\sim C33 \\sim C62 \\sim
C63 \\sim C79 \\sim C47 \\sim C45 \\sim C38 \\sim C41 \\sim C12 \\sim C44 \\sim
C46 \\sim C52 \\sim C83 \\sim C61 \\sim C72 \\sim C4 \\sim C56 \\sim C7 \\sim
C57 \\sim C55 \\sim C35 \\sim C34 \\sim C13 \\sim C66 \\sim C15 \\sim C29 \\sim
C60 \\sim C36 \\sim C9 \\sim C40 \\sim C14 \\sim C20 \\sim C24 \\sim C50 \\sim
C5 \\sim C43 \\sim C19 \\sim C37 \\sim C39 \\sim C23 \\sim C68 \\sim C54 \\sim
C64 \\sim C30 \\sim C26 \\sim C18 \\sim C69 \\sim C31 \\sim C73 \\sim C28 \\sim
C58 \\sim C25 \\sim C2 \\sim C10 \\sim C42 \\sim C65 \\sim C49 \\sim C27 \\sim
C22 \\sim C17 \\sim C80 \\sim C3 \\sim C32 \\sim C21 \\sim C8 \\sim C53 \\sim
C6 \\sim C48 \\sim C70 \\sim C71 \\sim C59 \\sim C78 \\sim C81 \\sim C82 \\sim
C77 \\sim C76 \\sim C74 \\sim C75: within 3.8A with sigma of 0.01 and sigma for
terminal atoms of 0.02
3.a Ternary CH refined with riding coordinates:
 C47(H47), C52(H52), C5(H5), C30(H30), C25(H25), C49(H49), C27(H27), C3(H3),
 C8(H8)
3.b Secondary CH2 refined with riding coordinates:
 C51(H51A,H51B), C46(H46A,H46B), C4(H4A,H4B), C7(H7A,H7B), C29(H29A,H29B),
 C9(H9A,H9B), C24(H24A,H24B), C50(H50A,H50B), C54(H54A,H54B), C26(H26A,H26B),
 C31(H31A,H31B), C28(H28A,H28B), C2(H2A,H2B), C10(H10A,H10B), C32(H32A,H32B),
 C53(H53A,H53B), C6(H6A,H6B), C48(H48A,H48B)
3.c Aromatic/amide H refined with riding coordinates:
 C16(H16), C84(H84), C62(H62), C63(H63), C38(H38), C41(H41), C12(H12),
 C44(H44), C83(H83), C72(H72), C56(H56), C57(H57), C35(H35), C34(H34), C13(H13),
  C66(H66), C15(H15), C60(H60), C36(H36), C40(H40), C14(H14), C20(H20),
 C43(H43), C19(H19), C37(H37), C68(H68), C64(H64), C18(H18), C69(H69), C78(H78),
  C77(H77), C76(H76), C75(H75), C74(H74), C58(H58), C42(H42), C65(H65),
 C22(H22), C80(H80), C21(H21), C70(H70), C71(H71), C59(H59), C81(H81), C82(H82)
3.d Fitted hexagon refined as free rotating group:
 C73(C78,C77,C76,C75,C74)
;
_olex2_submission_special_instructions 'No special instructions were received'

loop_
_space_group_symop_operation_xyz
'x, y, z'
'-x, -y, z+1/2'
'x+1/2, -y, z'
'-x+1/2, y, z+1/2'

loop_
_atom_site_label
_atom_site_type_symbol
_atom_site_fract_x
_atom_site_fract_y
_atom_site_fract_z
_atom_site_U_iso_or_equiv
_atom_site_adp_type
_atom_site_occupancy
_atom_site_site_symmetry_order
_atom_site_calc_flag
_atom_site_refinement_flags_posn
_atom_site_refinement_flags_adp
_atom_site_refinement_flags_occupancy
_atom_site_disorder_assembly
_atom_site_disorder_group
Yb1 Yb 0.50507(2) 0.70676(2) 0.45210(2) 0.03092(6) Uani 1 1 d . . . . .
Pd1 Pd 0.48058(2) 0.84859(3) 0.51896(2) 0.03330(11) Uani 1 1 d . . . . .
P2 P 0.38526(7) 0.80740(10) 0.46462(7) 0.0348(4) Uani 1 1 d . . . . .
P3 P 0.58588(7) 0.85929(10) 0.46745(7) 0.0336(4) Uani 1 1 d . . . . .
P1 P 0.55607(8) 0.61448(10) 0.54711(8) 0.0388(4) Uani 1 1 d . . . . .
P4 P 0.47387(9) 0.90704(11) 0.61613(8) 0.0400(4) Uani 1 1 d . . . . .
N1 N 0.5255(3) 0.5770(3) 0.4827(2) 0.0381(12) Uani 1 1 d . . . . .
N3 N 0.5889(2) 0.7823(3) 0.4185(2) 0.0343(12) Uani 1 1 d . . . . .
C51 C 0.7067(4) 0.7714(5) 0.3748(3) 0.0474(15) Uani 1 1 d . U . . .
H51A H 0.719467 0.733720 0.406585 0.057 Uiso 1 1 calc R . . . .
H51B H 0.719075 0.826528 0.387172 0.057 Uiso 1 1 calc R . . . .
C16 C 0.6691(4) 0.5677(5) 0.6192(3) 0.0528(16) Uani 1 1 d . U . . .
H16 H 0.640782 0.573358 0.652326 0.063 Uiso 1 1 calc R . . . .
C84 C 0.5789(4) 0.8068(5) 0.6512(4) 0.0559(15) Uani 1 1 d . U . . .
H84 H 0.595182 0.817977 0.612945 0.067 Uiso 1 1 calc R . . . .
C67 C 0.3918(4) 0.9177(4) 0.6556(3) 0.0485(15) Uani 1 1 d . U . . .
C11 C 0.6428(3) 0.5770(4) 0.5621(3) 0.0455(14) Uani 1 1 d . U . . .
C1 C 0.5111(3) 0.4905(4) 0.4665(4) 0.0498(15) Uani 1 1 d . U . . .
C33 C 0.3044(3) 0.7781(4) 0.5008(3) 0.0441(14) Uani 1 1 d . U . . .
C62 C 0.6820(4) 0.9317(5) 0.5457(3) 0.0527(16) Uani 1 1 d . U . . .
H62 H 0.658509 0.980592 0.539561 0.063 Uiso 1 1 calc R . . . .
N2 N 0.4032(2) 0.7361(3) 0.4134(2) 0.0373(12) Uani 1 1 d . . . . .
C63 C 0.7353(4) 0.9294(5) 0.5856(3) 0.0636(19) Uani 1 1 d . U . . .
H63 H 0.747072 0.976509 0.606875 0.076 Uiso 1 1 calc R . . . .
C79 C 0.5211(4) 0.8433(5) 0.6696(3) 0.0508(15) Uani 1 1 d . U . . .
C47 C 0.6484(4) 0.7998(5) 0.2554(3) 0.0544(16) Uani 1 1 d . U . . .
H47 H 0.635581 0.837468 0.223015 0.065 Uiso 1 1 calc R . . . .
C45 C 0.6300(3) 0.7670(4) 0.3649(3) 0.0390(13) Uani 1 1 d . U . . .
C38 C 0.2449(3) 0.8244(5) 0.4986(3) 0.0510(15) Uani 1 1 d . U . . .
H38 H 0.243880 0.873468 0.477163 0.061 Uiso 1 1 calc R . . . .
C41 C 0.3805(4) 1.0033(5) 0.3480(4) 0.0670(19) Uani 1 1 d . U . . .
H41 H 0.391911 1.013055 0.308106 0.080 Uiso 1 1 calc R . . . .
C12 C 0.6858(3) 0.5659(4) 0.5144(4) 0.0515(15) Uani 1 1 d . U . . .
H12 H 0.668819 0.570897 0.475658 0.062 Uiso 1 1 calc R . . . .
C44 C 0.3457(3) 0.9734(4) 0.4663(3) 0.0491(16) Uani 1 1 d . U . . .
H44 H 0.334324 0.964640 0.506313 0.059 Uiso 1 1 calc R . . . .
C46 C 0.6099(3) 0.8232(4) 0.3131(3) 0.0452(14) Uani 1 1 d . U . . .
H46A H 0.620006 0.879748 0.323569 0.054 Uiso 1 1 calc R . . . .
H46B H 0.561552 0.818785 0.306139 0.054 Uiso 1 1 calc R . . . .
C52 C 0.7449(4) 0.7490(5) 0.3172(4) 0.0541(16) Uani 1 1 d . U . . .
H52 H 0.793799 0.753390 0.324329 0.065 Uiso 1 1 calc R . . . .
C83 C 0.6150(4) 0.7527(5) 0.6879(4) 0.0625(18) Uani 1 1 d . U . . .
H83 H 0.655165 0.729333 0.674289 0.075 Uiso 1 1 calc R . . . .
C61 C 0.6633(3) 0.8609(4) 0.5147(3) 0.0418(13) Uani 1 1 d . U . . .
C72 C 0.3784(4) 0.9732(5) 0.7001(4) 0.0581(16) Uani 1 1 d . U . . .
H72 H 0.410794 1.012473 0.709877 0.070 Uiso 1 1 calc R . . . .
C4 C 0.5027(4) 0.4875(5) 0.3984(4) 0.0574(17) Uani 1 1 d . U . . .
H4A H 0.544789 0.503891 0.379349 0.069 Uiso 1 1 calc R . . . .
H4B H 0.467821 0.526173 0.386324 0.069 Uiso 1 1 calc R . . . .
C56 C 0.6555(3) 0.9908(4) 0.4102(3) 0.0442(14) Uani 1 1 d . U . . .
H56 H 0.694327 0.958864 0.414446 0.053 Uiso 1 1 calc R . . . .
C7 C 0.4436(4) 0.4640(4) 0.4941(4) 0.0615(17) Uani 1 1 d . U . . .
H7A H 0.408503 0.502409 0.482017 0.074 Uiso 1 1 calc R . . . .
H7B H 0.447061 0.465820 0.537492 0.074 Uiso 1 1 calc R . . . .
C57 C 0.6604(4) 1.0673(4) 0.3830(4) 0.0549(17) Uani 1 1 d . U . . .
H57 H 0.701907 1.085669 0.368423 0.066 Uiso 1 1 calc R . . . .
C55 C 0.5942(3) 0.9608(4) 0.4311(3) 0.0410(14) Uani 1 1 d . U . . .
C35 C 0.2467(4) 0.6802(5) 0.5641(4) 0.0596(18) Uani 1 1 d . U . . .
H35 H 0.247373 0.631463 0.585892 0.072 Uiso 1 1 calc R . . . .
C34 C 0.3043(4) 0.7067(4) 0.5350(3) 0.0509(16) Uani 1 1 d . U . . .
H34 H 0.343962 0.676126 0.538446 0.061 Uiso 1 1 calc R . . . .
C13 C 0.7540(3) 0.5473(5) 0.5224(4) 0.0598(17) Uani 1 1 d . U . . .
H13 H 0.782309 0.540525 0.489354 0.072 Uiso 1 1 calc R . . . .
C66 C 0.6998(4) 0.7880(4) 0.5263(4) 0.0493(16) Uani 1 1 d . U . . .
H66 H 0.687622 0.739685 0.506697 0.059 Uiso 1 1 calc R . . . .
C15 C 0.7382(4) 0.5498(5) 0.6277(4) 0.0597(18) Uani 1 1 d . U . . .
H15 H 0.755724 0.545317 0.666328 0.072 Uiso 1 1 calc R . . . .
C29 C 0.3299(4) 0.6171(5) 0.3928(4) 0.0545(15) Uani 1 1 d . U . . .
H29A H 0.300847 0.628515 0.426908 0.065 Uiso 1 1 calc R . . . .
H29B H 0.367090 0.582959 0.406600 0.065 Uiso 1 1 calc R . . . .
C60 C 0.5387(4) 1.0104(5) 0.4260(4) 0.0594(17) Uani 1 1 d . U . . .
H60 H 0.497199 0.992207 0.440521 0.071 Uiso 1 1 calc R . . . .
C36 C 0.1882(4) 0.7257(5) 0.5609(4) 0.0636(19) Uani 1 1 d . U . . .
H36 H 0.149353 0.707785 0.580615 0.076 Uiso 1 1 calc R . . . .
C9 C 0.4169(4) 0.3760(5) 0.4056(4) 0.0672(18) Uani 1 1 d . U . . .
H9A H 0.404364 0.321341 0.392181 0.081 Uiso 1 1 calc R . . . .
H9B H 0.381587 0.413887 0.393360 0.081 Uiso 1 1 calc R . . . .
C40 C 0.3873(4) 0.9244(5) 0.3726(4) 0.0543(16) Uani 1 1 d . U . . .
H40 H 0.404997 0.882257 0.349098 0.065 Uiso 1 1 calc R . . . .
C14 C 0.7791(4) 0.5392(5) 0.5798(4) 0.0631(19) Uani 1 1 d . U . . .
H14 H 0.824581 0.526318 0.585532 0.076 Uiso 1 1 calc R . . . .
C20 C 0.4258(4) 0.5472(6) 0.7110(4) 0.079(2) Uani 1 1 d . U . . .
H20 H 0.398848 0.535818 0.744232 0.094 Uiso 1 1 calc R . . . .
C24 C 0.4005(4) 0.6793(5) 0.3131(3) 0.0527(15) Uani 1 1 d . U . . .
H24A H 0.439424 0.646470 0.324485 0.063 Uiso 1 1 calc R . . . .
H24B H 0.416914 0.730689 0.296512 0.063 Uiso 1 1 calc R . . . .
C50 C 0.6310(4) 0.7123(5) 0.2372(4) 0.0617(17) Uani 1 1 d . U . . .
H50A H 0.654624 0.697798 0.200587 0.074 Uiso 1 1 calc R . . . .
H50B H 0.582653 0.707503 0.230070 0.074 Uiso 1 1 calc R . . . .
C5 C 0.4832(4) 0.4007(5) 0.3772(5) 0.0672(18) Uani 1 1 d . U . . .
H5 H 0.478709 0.400091 0.333391 0.081 Uiso 1 1 calc R . . . .
C43 C 0.3404(3) 1.0523(4) 0.4411(4) 0.0613(18) Uani 1 1 d . U . . .
H43 H 0.325258 1.095905 0.464528 0.074 Uiso 1 1 calc R . . . .
C19 C 0.4732(4) 0.4919(6) 0.6940(4) 0.074(2) Uani 1 1 d . U . . .
H19 H 0.477969 0.442655 0.714698 0.089 Uiso 1 1 calc R . . . .
C37 C 0.1868(4) 0.7974(5) 0.5287(4) 0.0623(18) Uani 1 1 d . U . . .
H37 H 0.147199 0.828238 0.526785 0.075 Uiso 1 1 calc R . . . .
C39 C 0.3685(3) 0.9079(4) 0.4306(3) 0.0423(14) Uani 1 1 d . U . . .
C23 C 0.3577(3) 0.6970(4) 0.3685(3) 0.0452(14) Uani 1 1 d . U . . .
C68 C 0.3424(4) 0.8606(5) 0.6414(4) 0.0574(16) Uani 1 1 d . U . . .
H68 H 0.350424 0.821975 0.611472 0.069 Uiso 1 1 calc R . . . .
C54 C 0.7249(4) 0.8068(5) 0.2670(3) 0.0577(16) Uani 1 1 d . U . . .
H54A H 0.749649 0.792935 0.230811 0.069 Uiso 1 1 calc R . . . .
H54B H 0.736116 0.862889 0.277976 0.069 Uiso 1 1 calc R . . . .
C64 C 0.7715(4) 0.8575(6) 0.5943(4) 0.067(2) Uani 1 1 d . U . . .
H64 H 0.808874 0.857278 0.619673 0.080 Uiso 1 1 calc R . . . .
C30 C 0.2890(4) 0.5701(5) 0.3442(4) 0.0650(17) Uani 1 1 d . U . . .
H30 H 0.272032 0.518301 0.360884 0.078 Uiso 1 1 calc R . . . .
C26 C 0.2974(4) 0.7502(5) 0.3478(4) 0.0563(15) Uani 1 1 d . U . . .
H26A H 0.268545 0.762488 0.381861 0.068 Uiso 1 1 calc R . . . .
H26B H 0.314007 0.801749 0.331622 0.068 Uiso 1 1 calc R . . . .
C18 C 0.5145(4) 0.5093(5) 0.6453(4) 0.0616(18) Uani 1 1 d . U . . .
H18 H 0.547548 0.471712 0.633688 0.074 Uiso 1 1 calc R . . . .
C69 C 0.2813(4) 0.8606(5) 0.6713(4) 0.0680(19) Uani 1 1 d . U . . .
H69 H 0.247991 0.822645 0.661253 0.082 Uiso 1 1 calc R . . . .
C31 C 0.2305(4) 0.6241(5) 0.3270(4) 0.0705(18) Uani 1 1 d . U . . .
H31A H 0.203277 0.635840 0.362166 0.085 Uiso 1 1 calc R . . . .
H31B H 0.202142 0.595566 0.298118 0.085 Uiso 1 1 calc R . . . .
C73 C 0.5080(3) 1.0107(3) 0.6287(3) 0.0573(16) Uani 1 1 d . U . . .
C78 C 0.4789(3) 1.0742(4) 0.5959(3) 0.086(2) Uani 1 1 d G U . . .
H78 H 0.446697 1.062539 0.566605 0.103 Uiso 1 1 calc R . . . .
C77 C 0.4979(3) 1.1551(3) 0.6068(3) 0.101(3) Uani 1 1 d G U . . .
H77 H 0.478456 1.197607 0.584816 0.121 Uiso 1 1 calc R . . . .
C76 C 0.5460(4) 1.1725(3) 0.6505(3) 0.094(2) Uani 1 1 d G U . . .
H76 H 0.558750 1.226647 0.657833 0.113 Uiso 1 1 calc R . . . .
C75 C 0.5751(3) 1.1090(4) 0.6834(3) 0.096(2) Uani 1 1 d G U . . .
H75 H 0.607286 1.120620 0.712637 0.115 Uiso 1 1 calc R . . . .
C74 C 0.5561(3) 1.0281(3) 0.6725(3) 0.0783(19) Uani 1 1 d G U . . .
H74 H 0.575528 0.985551 0.694427 0.094 Uiso 1 1 calc R . . . .
C28 C 0.2994(4) 0.6867(5) 0.2469(4) 0.0666(18) Uani 1 1 d . U . . .
H28A H 0.315757 0.737754 0.229782 0.080 Uiso 1 1 calc R . . . .
H28B H 0.272839 0.658512 0.216611 0.080 Uiso 1 1 calc R . . . .
C58 C 0.6046(4) 1.1149(5) 0.3776(4) 0.0672(19) Uani 1 1 d . U . . .
H58 H 0.607472 1.166165 0.359325 0.081 Uiso 1 1 calc R . . . .
C25 C 0.3596(4) 0.6331(5) 0.2648(4) 0.0619(17) Uani 1 1 d . U . . .
H25 H 0.388144 0.621991 0.229725 0.074 Uiso 1 1 calc R . . . .
C2 C 0.5659(4) 0.4294(4) 0.4846(4) 0.0666(17) Uani 1 1 d . U . . .
H2A H 0.572109 0.430499 0.527811 0.080 Uiso 1 1 calc R . . . .
H2B H 0.608537 0.444106 0.465849 0.080 Uiso 1 1 calc R . . . .
C10 C 0.4782(5) 0.3182(5) 0.4917(5) 0.082(2) Uani 1 1 d . U . . .
H10A H 0.482720 0.317660 0.535057 0.098 Uiso 1 1 calc R . . . .
H10B H 0.465826 0.263179 0.478904 0.098 Uiso 1 1 calc R . . . .
C42 C 0.3571(4) 1.0654(5) 0.3831(5) 0.0681(19) Uani 1 1 d . U . . .
H42 H 0.352387 1.117857 0.366876 0.082 Uiso 1 1 calc R . . . .
C65 C 0.7527(4) 0.7871(5) 0.5658(4) 0.0620(19) Uani 1 1 d . U . . .
H65 H 0.775820 0.738370 0.573285 0.074 Uiso 1 1 calc R . . . .
C49 C 0.6522(4) 0.6544(5) 0.2881(4) 0.0590(16) Uani 1 1 d . U . . .
H49 H 0.641103 0.597725 0.276851 0.071 Uiso 1 1 calc R . . . .
C27 C 0.2560(4) 0.7049(5) 0.2995(4) 0.0648(18) Uani 1 1 d . U . . .
H27 H 0.217418 0.738811 0.287174 0.078 Uiso 1 1 calc R . . . .
C22 C 0.4573(4) 0.6366(5) 0.6322(4) 0.0589(17) Uani 1 1 d . U . . .
H22 H 0.451187 0.685669 0.611441 0.071 Uiso 1 1 calc R . . . .
C17 C 0.5071(3) 0.5824(5) 0.6137(3) 0.0491(15) Uani 1 1 d . U . . .
C80 C 0.4993(4) 0.8264(6) 0.7272(4) 0.0695(18) Uani 1 1 d . U . . .
H80 H 0.460409 0.851625 0.741935 0.083 Uiso 1 1 calc R . . . .
C3 C 0.5441(4) 0.3412(4) 0.4643(5) 0.0743(19) Uani 1 1 d . U . . .
H3 H 0.578765 0.301508 0.476755 0.089 Uiso 1 1 calc R . . . .
C32 C 0.3332(4) 0.5527(5) 0.2910(4) 0.0670(18) Uani 1 1 d . U . . .
H32A H 0.307366 0.523342 0.260768 0.080 Uiso 1 1 calc R . . . .
H32B H 0.370959 0.518391 0.303022 0.080 Uiso 1 1 calc R . . . .
C21 C 0.4164(4) 0.6192(6) 0.6808(4) 0.076(2) Uani 1 1 d . U . . .
H21 H 0.383054 0.656040 0.692757 0.092 Uiso 1 1 calc R . . . .
C8 C 0.4234(4) 0.3767(5) 0.4744(4) 0.0685(18) Uani 1 1 d . U . . .
H8 H 0.380418 0.360681 0.493054 0.082 Uiso 1 1 calc R . . . .
C53 C 0.7275(4) 0.6609(5) 0.2995(4) 0.0602(17) Uani 1 1 d . U . . .
H53A H 0.752335 0.645668 0.263626 0.072 Uiso 1 1 calc R . . . .
H53B H 0.740468 0.623564 0.331497 0.072 Uiso 1 1 calc R . . . .
C6 C 0.5383(5) 0.3402(5) 0.3965(5) 0.0762(19) Uani 1 1 d . U . . .
H6A H 0.527011 0.285314 0.382781 0.091 Uiso 1 1 calc R . . . .
H6B H 0.581307 0.355828 0.378645 0.091 Uiso 1 1 calc R . . . .
C48 C 0.6140(4) 0.6769(5) 0.3456(3) 0.0514(15) Uani 1 1 d . U . . .
H48A H 0.627003 0.639533 0.377518 0.062 Uiso 1 1 calc R . . . .
H48B H 0.565668 0.671052 0.339003 0.062 Uiso 1 1 calc R . . . .
C70 C 0.2700(4) 0.9170(5) 0.7161(4) 0.069(2) Uani 1 1 d . U . . .
H70 H 0.228875 0.917028 0.736491 0.083 Uiso 1 1 calc R . . . .
C71 C 0.3182(4) 0.9721(5) 0.7304(4) 0.0638(19) Uani 1 1 d . U . . .
H71 H 0.310468 1.009676 0.761089 0.077 Uiso 1 1 calc R . . . .
C59 C 0.5431(5) 1.0868(5) 0.3997(4) 0.0734(19) Uani 1 1 d . U . . .
H59 H 0.504724 1.119709 0.396695 0.088 Uiso 1 1 calc R . . . .
C81 C 0.5346(5) 0.7729(6) 0.7626(4) 0.083(2) Uani 1 1 d . U . . .
H81 H 0.519244 0.762553 0.801359 0.099 Uiso 1 1 calc R . . . .
C82 C 0.5913(4) 0.7343(5) 0.7432(4) 0.069(2) Uani 1 1 d . U . . .
H82 H 0.613480 0.696175 0.767299 0.083 Uiso 1 1 calc R . . . .

loop_
_atom_site_aniso_label
_atom_site_aniso_U_11
_atom_site_aniso_U_22
_atom_site_aniso_U_33
_atom_site_aniso_U_23
_atom_site_aniso_U_13
_atom_site_aniso_U_12
Yb1 0.02962(10) 0.02713(11) 0.03599(12) 0.00260(15) -0.00090(14) -0.00132(9)
Pd1 0.0349(2) 0.0353(2) 0.0297(2) -0.0018(2) -0.0002(2) -0.00129(19)
P2 0.0306(7) 0.0372(9) 0.0365(11) -0.0016(7) -0.0020(6) 0.0007(6)
P3 0.0344(7) 0.0341(8) 0.0323(9) -0.0009(7) 0.0011(6) -0.0058(6)
P1 0.0412(8) 0.0352(9) 0.0400(10) 0.0045(8) 0.0011(7) 0.0016(7)
P4 0.0482(9) 0.0413(10) 0.0305(9) -0.0032(8) -0.0001(7) -0.0014(8)
N1 0.037(2) 0.029(3) 0.048(3) 0.002(2) 0.003(2) 0.000(2)
N3 0.033(2) 0.039(3) 0.031(3) 0.000(2) 0.005(2) -0.007(2)
C51 0.049(3) 0.047(3) 0.046(3) 0.000(3) 0.003(3) -0.002(3)
C16 0.053(3) 0.058(4) 0.048(3) 0.005(3) -0.002(3) 0.005(3)
C84 0.061(3) 0.060(3) 0.047(3) 0.004(3) 0.003(3) -0.002(3)
C67 0.059(3) 0.048(3) 0.039(3) -0.002(3) 0.003(3) -0.002(3)
C11 0.045(3) 0.042(3) 0.049(3) 0.002(3) -0.002(3) 0.000(3)
C1 0.049(3) 0.030(3) 0.070(4) 0.002(3) -0.009(3) 0.001(2)
C33 0.038(3) 0.049(3) 0.046(3) -0.002(3) -0.003(2) -0.005(2)
C62 0.054(3) 0.055(3) 0.049(3) 0.003(3) -0.009(3) -0.017(3)
N2 0.037(3) 0.038(3) 0.037(3) -0.006(2) -0.007(2) 0.000(2)
C63 0.072(4) 0.072(4) 0.047(4) -0.004(4) -0.012(3) -0.026(4)
C79 0.057(3) 0.052(3) 0.043(3) 0.002(3) 0.001(3) 0.000(3)
C47 0.069(3) 0.054(3) 0.041(3) 0.004(3) 0.010(3) 0.006(3)
C45 0.045(3) 0.038(3) 0.034(3) -0.001(2) 0.004(2) -0.001(2)
C38 0.043(3) 0.054(3) 0.056(4) 0.005(3) 0.000(3) -0.001(3)
C41 0.074(4) 0.061(4) 0.066(4) 0.016(4) -0.001(4) -0.001(3)
C12 0.047(3) 0.054(3) 0.054(4) 0.000(3) -0.005(3) 0.000(3)
C44 0.043(3) 0.047(3) 0.057(4) -0.001(3) 0.003(3) 0.006(3)
C46 0.051(3) 0.045(3) 0.039(3) -0.002(3) 0.007(3) 0.006(3)
C52 0.056(3) 0.053(3) 0.054(3) -0.006(3) 0.010(3) 0.006(3)
C83 0.060(4) 0.070(4) 0.057(4) 0.004(4) -0.003(3) 0.008(3)
C61 0.039(3) 0.049(3) 0.038(3) 0.003(3) 0.001(3) -0.007(2)
C72 0.064(3) 0.055(3) 0.056(3) -0.007(3) 0.006(3) -0.004(3)
C4 0.059(3) 0.040(3) 0.074(4) -0.002(3) -0.008(3) 0.002(3)
C56 0.050(3) 0.037(3) 0.045(3) 0.002(3) 0.002(3) -0.005(3)
C7 0.068(3) 0.044(3) 0.073(4) 0.002(3) -0.006(3) -0.012(3)
C57 0.059(4) 0.047(4) 0.060(4) 0.006(3) 0.005(3) -0.019(3)
C55 0.045(3) 0.035(3) 0.043(3) 0.000(2) -0.002(2) -0.006(2)
C35 0.068(4) 0.053(4) 0.058(4) 0.002(3) 0.009(3) -0.016(3)
C34 0.053(3) 0.048(3) 0.052(4) -0.001(3) 0.003(3) -0.008(3)
C13 0.051(3) 0.066(4) 0.063(4) -0.001(4) 0.003(4) 0.004(3)
C66 0.046(3) 0.055(3) 0.047(3) 0.006(3) -0.002(3) -0.011(3)
C15 0.062(4) 0.062(4) 0.056(4) 0.003(4) -0.013(3) 0.002(3)
C29 0.054(3) 0.056(3) 0.054(3) -0.004(3) -0.013(3) -0.010(3)
C60 0.051(3) 0.049(3) 0.078(4) 0.014(3) 0.000(3) -0.005(3)
C36 0.056(4) 0.071(4) 0.063(4) -0.005(4) 0.014(3) -0.017(3)
C9 0.071(4) 0.046(3) 0.084(4) -0.001(3) -0.017(3) -0.004(3)
C40 0.056(3) 0.050(4) 0.056(4) -0.001(3) -0.002(3) 0.002(3)
C14 0.049(4) 0.068(4) 0.072(5) 0.001(4) -0.007(3) 0.005(3)
C20 0.078(4) 0.082(5) 0.076(5) 0.016(4) 0.032(4) 0.004(4)
C24 0.049(3) 0.060(3) 0.049(3) -0.008(3) -0.011(3) -0.004(3)
C50 0.074(4) 0.063(4) 0.047(3) -0.012(3) 0.005(3) -0.001(3)
C5 0.074(4) 0.043(3) 0.084(4) -0.010(3) -0.021(3) -0.002(3)
C43 0.057(3) 0.044(3) 0.083(5) -0.004(4) 0.003(4) 0.014(3)
C19 0.081(4) 0.069(4) 0.071(5) 0.027(4) 0.017(4) -0.001(4)
C37 0.043(3) 0.077(4) 0.067(4) -0.005(4) 0.000(3) -0.001(3)
C39 0.038(3) 0.038(3) 0.051(3) 0.006(3) -0.006(2) 0.000(2)
C23 0.039(3) 0.048(3) 0.048(3) -0.007(3) -0.011(2) -0.002(2)
C68 0.062(3) 0.061(3) 0.049(3) -0.008(3) 0.006(3) -0.011(3)
C54 0.066(3) 0.057(4) 0.050(3) -0.003(3) 0.020(3) 0.004(3)
C64 0.058(4) 0.089(5) 0.052(4) 0.010(4) -0.019(3) -0.015(4)
C30 0.067(4) 0.062(4) 0.066(4) -0.010(3) -0.015(3) -0.018(3)
C26 0.053(3) 0.058(3) 0.058(3) -0.010(3) -0.016(3) 0.005(3)
C18 0.063(4) 0.058(4) 0.064(4) 0.018(3) 0.010(3) 0.008(3)
C69 0.067(4) 0.076(4) 0.061(4) -0.009(4) 0.008(3) -0.025(3)
C31 0.060(3) 0.085(4) 0.067(4) -0.018(3) -0.019(3) -0.014(3)
C73 0.067(3) 0.051(3) 0.054(3) -0.001(3) -0.002(3) -0.007(3)
C78 0.114(5) 0.062(4) 0.082(5) 0.009(4) -0.023(4) -0.021(4)
C77 0.135(6) 0.066(5) 0.101(6) 0.019(5) -0.019(5) -0.022(4)
C76 0.109(5) 0.067(5) 0.105(5) -0.001(5) -0.001(5) -0.039(4)
C75 0.107(5) 0.073(5) 0.106(5) -0.014(5) -0.019(5) -0.024(4)
C74 0.091(4) 0.067(4) 0.078(4) -0.002(3) -0.016(4) -0.010(3)
C28 0.072(4) 0.071(4) 0.057(4) -0.007(3) -0.024(3) -0.003(3)
C58 0.077(4) 0.045(4) 0.079(5) 0.016(4) -0.005(4) -0.008(3)
C25 0.064(3) 0.068(4) 0.053(4) -0.012(3) -0.013(3) -0.003(3)
C2 0.074(3) 0.040(3) 0.086(4) -0.006(3) -0.027(3) 0.007(3)
C10 0.104(4) 0.048(3) 0.094(4) 0.004(4) -0.020(4) -0.011(3)
C42 0.066(4) 0.052(4) 0.087(5) 0.019(4) -0.004(4) 0.004(3)
C65 0.058(4) 0.072(4) 0.057(4) 0.012(4) -0.012(3) -0.002(3)
C49 0.075(4) 0.048(3) 0.054(3) -0.015(3) 0.008(3) 0.001(3)
C27 0.058(3) 0.073(4) 0.064(4) -0.013(3) -0.025(3) 0.008(3)
C22 0.059(3) 0.058(4) 0.059(4) 0.010(3) 0.012(3) 0.002(3)
C17 0.050(3) 0.047(3) 0.050(3) 0.006(3) -0.001(3) -0.002(3)
C80 0.079(4) 0.078(4) 0.051(3) 0.008(3) 0.009(3) 0.021(3)
C3 0.082(4) 0.043(3) 0.098(4) -0.004(4) -0.036(4) 0.016(3)
C32 0.075(4) 0.063(4) 0.063(4) -0.019(3) -0.022(3) -0.005(3)
C21 0.075(4) 0.077(5) 0.078(5) 0.006(4) 0.026(4) 0.005(4)
C8 0.071(4) 0.047(3) 0.087(4) -0.001(3) -0.011(3) -0.017(3)
C53 0.072(4) 0.055(4) 0.054(4) -0.005(3) 0.014(3) 0.011(3)
C6 0.078(4) 0.050(4) 0.101(4) -0.013(4) -0.013(4) 0.010(3)
C48 0.061(3) 0.046(3) 0.048(3) -0.002(3) -0.002(3) -0.008(3)
C70 0.066(4) 0.082(5) 0.060(4) -0.001(4) 0.015(3) -0.005(4)
C71 0.070(4) 0.065(4) 0.056(4) -0.011(4) 0.012(3) 0.002(4)
C59 0.069(4) 0.054(4) 0.096(4) 0.022(4) -0.005(4) 0.006(3)
C81 0.096(5) 0.099(5) 0.053(4) 0.027(4) 0.009(4) 0.027(4)
C82 0.077(4) 0.075(4) 0.056(4) 0.014(4) -0.007(4) 0.015(4)

loop_
_atom_type_symbol
_atom_type_description
_atom_type_scat_dispersion_real
_atom_type_scat_dispersion_imag
_atom_type_scat_source
C C 0.0033 0.0016 'International Tables Vol C Tables 4.2.6.8 and 6.1.1.4'
H H 0.0000 0.0000 'International Tables Vol C Tables 4.2.6.8 and 6.1.1.4'
N N 0.0061 0.0033 'International Tables Vol C Tables 4.2.6.8 and 6.1.1.4'
P P 0.1023 0.0942 'International Tables Vol C Tables 4.2.6.8 and 6.1.1.4'
Pd Pd -0.9988 1.0072 'International Tables Vol C Tables 4.2.6.8 and 6.1.1.4'
Yb Yb -0.3850 5.5486 'International Tables Vol C Tables 4.2.6.8 and 6.1.1.4'

loop_
_geom_angle_atom_site_label_1
_geom_angle_atom_site_label_2
_geom_angle_atom_site_label_3
_geom_angle
_geom_angle_site_symmetry_1
_geom_angle_site_symmetry_3
_geom_angle_publ_flag
Pd1 Yb1 P2 48.54(3) . . ?
Pd1 Yb1 P3 48.73(3) . . ?
P2 Yb1 P3 87.45(4) . . ?
P1 Yb1 Pd1 95.87(4) . . ?
P1 Yb1 P2 121.87(5) . . ?
P1 Yb1 P3 99.70(5) . . ?
N1 Yb1 Pd1 130.09(14) . . ?
N1 Yb1 P2 130.35(13) . . ?
N1 Yb1 P3 130.64(14) . . ?
N1 Yb1 P1 36.92(14) . . ?
N3 Yb1 Pd1 81.37(13) . . ?
N3 Yb1 P2 109.47(13) . . ?
N3 Yb1 P3 33.47(13) . . ?
N3 Yb1 P1 106.79(13) . . ?
N3 Yb1 N1 119.52(18) . . ?
N3 Yb1 N2 115.27(19) . . ?
N2 Yb1 Pd1 82.75(13) . . ?
N2 Yb1 P2 35.07(13) . . ?
N2 Yb1 P3 110.42(14) . . ?
N2 Yb1 P1 137.09(14) . . ?
N2 Yb1 N1 118.45(19) . . ?
P2 Pd1 Yb1 68.00(4) . . ?
P2 Pd1 P3 118.32(6) . . ?
P2 Pd1 P4 122.96(6) . . ?
P3 Pd1 Yb1 69.60(4) . . ?
P4 Pd1 Yb1 146.12(5) . . ?
P4 Pd1 P3 117.40(6) . . ?
Pd1 P2 Yb1 63.46(4) . . ?
C33 P2 Yb1 127.0(2) . . ?
C33 P2 Pd1 122.9(2) . . ?
N2 P2 Yb1 50.61(17) . . ?
N2 P2 Pd1 112.58(18) . . ?
N2 P2 C33 107.6(3) . . ?
N2 P2 C39 112.1(3) . . ?
C39 P2 Yb1 127.9(2) . . ?
C39 P2 Pd1 96.0(2) . . ?
C39 P2 C33 104.7(3) . . ?
Pd1 P3 Yb1 61.66(4) . . ?
N3 P3 Yb1 46.73(16) . . ?
N3 P3 Pd1 107.05(17) . . ?
N3 P3 C61 110.7(3) . . ?
N3 P3 C55 112.5(3) . . ?
C61 P3 Yb1 121.3(2) . . ?
C61 P3 Pd1 116.5(2) . . ?
C55 P3 Yb1 138.1(2) . . ?
C55 P3 Pd1 110.8(2) . . ?
C55 P3 C61 99.3(3) . . ?
N1 P1 Yb1 54.04(18) . . ?
N1 P1 C11 111.7(3) . . ?
N1 P1 C17 113.4(3) . . ?
C11 P1 Yb1 130.6(2) . . ?
C17 P1 Yb1 125.0(2) . . ?
C17 P1 C11 104.3(3) . . ?
C67 P4 Pd1 121.4(2) . . ?
C79 P4 Pd1 109.8(3) . . ?
C79 P4 C67 100.9(3) . . ?
C79 P4 C73 103.5(3) . . ?
C73 P4 Pd1 119.2(2) . . ?
C73 P4 C67 99.3(3) . . ?
P1 N1 Yb1 89.0(2) . . ?
C1 N1 Yb1 141.5(4) . . ?
C1 N1 P1 128.6(5) . . ?
P3 N3 Yb1 99.8(2) . . ?
C45 N3 Yb1 126.9(4) . . ?
C45 N3 P3 133.1(4) . . ?
C45 C51 C52 110.8(6) . . ?
C11 C16 C15 120.7(7) . . ?
C79 C84 C83 122.1(8) . . ?
C72 C67 P4 125.2(6) . . ?
C72 C67 C68 118.2(7) . . ?
C68 C67 P4 116.4(6) . . ?
C16 C11 P1 123.3(6) . . ?
C12 C11 P1 118.5(5) . . ?
C12 C11 C16 117.8(6) . . ?
N1 C1 C4 107.0(6) . . ?
N1 C1 C7 109.6(6) . . ?
N1 C1 C2 114.9(5) . . ?
C4 C1 C7 107.2(6) . . ?
C2 C1 C4 108.7(7) . . ?
C2 C1 C7 109.2(7) . . ?
C38 C33 P2 124.9(5) . . ?
C34 C33 P2 117.1(5) . . ?
C34 C33 C38 117.9(6) . . ?
C63 C62 C61 120.0(7) . . ?
P2 N2 Yb1 94.3(2) . . ?
C23 N2 Yb1 135.2(4) . . ?
C23 N2 P2 129.1(4) . . ?
C62 C63 C64 120.5(8) . . ?
C84 C79 P4 118.8(6) . . ?
C84 C79 C80 117.3(8) . . ?
C80 C79 P4 123.9(6) . . ?
C50 C47 C46 110.0(6) . . ?
C50 C47 C54 109.8(6) . . ?
C54 C47 C46 109.0(6) . . ?
N3 C45 C51 114.9(5) . . ?
N3 C45 C46 111.8(5) . . ?
N3 C45 C48 105.8(5) . . ?
C51 C45 C48 106.5(6) . . ?
C46 C45 C51 109.8(6) . . ?
C46 C45 C48 107.6(6) . . ?
C33 C38 C37 120.3(7) . . ?
C42 C41 C40 119.2(8) . . ?
C11 C12 C13 122.0(8) . . ?
C39 C44 C43 119.4(7) . . ?
C45 C46 C47 110.8(6) . . ?
C54 C52 C51 110.0(6) . . ?
C54 C52 C53 109.5(7) . . ?
C53 C52 C51 109.2(6) . . ?
C82 C83 C84 119.8(8) . . ?
C62 C61 P3 120.8(5) . . ?
C62 C61 C66 117.9(6) . . ?
C66 C61 P3 120.8(5) . . ?
C67 C72 C71 121.2(7) . . ?
C1 C4 C5 111.2(7) . . ?
C55 C56 C57 121.6(7) . . ?
C1 C7 C8 111.7(7) . . ?
C58 C57 C56 119.7(7) . . ?
C56 C55 P3 122.7(5) . . ?
C60 C55 P3 119.6(5) . . ?
C60 C55 C56 117.7(6) . . ?
C36 C35 C34 120.1(8) . . ?
C35 C34 C33 121.4(7) . . ?
C14 C13 C12 119.1(8) . . ?
C65 C66 C61 121.1(7) . . ?
C14 C15 C16 120.0(8) . . ?
C23 C29 C30 111.2(6) . . ?
C55 C60 C59 121.3(7) . . ?
C37 C36 C35 120.1(7) . . ?
C5 C9 C8 110.2(7) . . ?
C39 C40 C41 121.4(7) . . ?
C15 C14 C13 120.5(7) . . ?
C19 C20 C21 121.7(8) . . ?
C23 C24 C25 111.6(6) . . ?
C47 C50 C49 108.5(6) . . ?
C9 C5 C4 109.4(7) . . ?
C9 C5 C6 109.2(8) . . ?
C6 C5 C4 109.0(7) . . ?
C42 C43 C44 120.6(8) . . ?
C20 C19 C18 119.5(9) . . ?
C36 C37 C38 120.2(7) . . ?
C44 C39 P2 120.1(5) . . ?
C40 C39 P2 120.9(6) . . ?
C40 C39 C44 118.3(6) . . ?
N2 C23 C29 110.2(6) . . ?
N2 C23 C24 107.0(5) . . ?
N2 C23 C26 115.4(6) . . ?
C29 C23 C24 109.2(6) . . ?
C29 C23 C26 108.0(6) . . ?
C24 C23 C26 106.9(6) . . ?
C69 C68 C67 120.4(7) . . ?
C52 C54 C47 109.6(6) . . ?
C65 C64 C63 120.3(7) . . ?
C31 C30 C29 106.9(7) . . ?
C32 C30 C29 110.0(6) . . ?
C32 C30 C31 110.8(8) . . ?
C27 C26 C23 110.6(6) . . ?
C19 C18 C17 120.5(8) . . ?
C70 C69 C68 119.7(8) . . ?
C30 C31 C27 110.5(7) . . ?
C78 C73 P4 116.8(3) . . ?
C78 C73 C74 120.0 . . ?
C74 C73 P4 123.0(3) . . ?
C77 C78 C73 120.0 . . ?
C78 C77 C76 120.0 . . ?
C77 C76 C75 120.0 . . ?
C74 C75 C76 120.0 . . ?
C75 C74 C73 120.0 . . ?
C27 C28 C25 111.0(7) . . ?
C57 C58 C59 119.6(7) . . ?
C28 C25 C24 108.1(7) . . ?
C32 C25 C24 109.3(7) . . ?
C32 C25 C28 108.9(7) . . ?
C1 C2 C3 109.1(6) . . ?
C3 C10 C8 111.6(8) . . ?
C43 C42 C41 121.1(8) . . ?
C64 C65 C66 120.1(8) . . ?
C50 C49 C48 109.7(6) . . ?
C53 C49 C50 110.6(7) . . ?
C53 C49 C48 109.0(7) . . ?
C31 C27 C26 107.8(7) . . ?
C28 C27 C26 110.0(7) . . ?
C28 C27 C31 109.5(7) . . ?
C21 C22 C17 121.2(8) . . ?
C18 C17 P1 126.4(6) . . ?
C22 C17 P1 115.6(6) . . ?
C22 C17 C18 118.0(7) . . ?
C81 C80 C79 120.3(8) . . ?
C10 C3 C2 110.6(7) . . ?
C10 C3 C6 110.0(8) . . ?
C6 C3 C2 108.6(7) . . ?
C30 C32 C25 109.9(7) . . ?
C20 C21 C22 119.0(8) . . ?
C9 C8 C7 108.2(7) . . ?
C10 C8 C7 109.1(7) . . ?
C10 C8 C9 108.3(8) . . ?
C49 C53 C52 109.3(6) . . ?
C3 C6 C5 109.1(8) . . ?
C49 C48 C45 110.8(6) . . ?
C71 C70 C69 120.1(8) . . ?
C70 C71 C72 120.4(8) . . ?
C60 C59 C58 120.2(8) . . ?
C82 C81 C80 122.1(9) . . ?
C83 C82 C81 118.4(8) . . ?

loop_
_geom_bond_atom_site_label_1
_geom_bond_atom_site_label_2
_geom_bond_distance
_geom_bond_site_symmetry_2
_geom_bond_publ_flag
Yb1 Pd1 2.7879(6) . ?
Yb1 P2 2.8895(15) . ?
Yb1 P3 2.9689(15) . ?
Yb1 P1 2.7836(18) . ?
Yb1 N1 2.254(5) . ?
Yb1 N3 2.194(5) . ?
Yb1 N2 2.240(5) . ?
Pd1 P2 2.3357(15) . ?
Pd1 P3 2.3808(15) . ?
Pd1 P4 2.3686(18) . ?
P2 C33 1.849(7) . ?
P2 N2 1.665(5) . ?
P2 C39 1.832(7) . ?
P3 N3 1.662(5) . ?
P3 C61 1.855(6) . ?
P3 C55 1.846(7) . ?
P1 N1 1.672(6) . ?
P1 C11 1.847(7) . ?
P1 C17 1.846(8) . ?
P4 C67 1.852(7) . ?
P4 C79 1.834(8) . ?
P4 C73 1.836(4) . ?
N1 C1 1.480(8) . ?
N3 C45 1.464(8) . ?
C51 C45 1.531(9) . ?
C51 C52 1.533(10) . ?
C16 C11 1.383(10) . ?
C16 C15 1.409(10) . ?
C84 C79 1.350(10) . ?
C84 C83 1.396(11) . ?
C67 C72 1.365(10) . ?
C67 C68 1.384(10) . ?
C11 C12 1.371(10) . ?
C1 C4 1.528(14) . ?
C1 C7 1.530(10) . ?
C1 C2 1.523(9) . ?
C33 C38 1.397(9) . ?
C33 C34 1.390(9) . ?
C62 C63 1.378(10) . ?
C62 C61 1.394(9) . ?
N2 C23 1.486(8) . ?
C63 C64 1.384(11) . ?
C79 C80 1.381(12) . ?
C47 C46 1.542(9) . ?
C47 C50 1.519(10) . ?
C47 C54 1.535(10) . ?
C45 C46 1.524(9) . ?
C45 C48 1.559(9) . ?
C38 C37 1.398(10) . ?
C41 C40 1.403(10) . ?
C41 C42 1.359(12) . ?
C12 C13 1.392(9) . ?
C44 C43 1.406(10) . ?
C44 C39 1.402(9) . ?
C52 C54 1.514(11) . ?
C52 C53 1.525(10) . ?
C83 C82 1.351(11) . ?
C61 C66 1.412(9) . ?
C72 C71 1.367(10) . ?
C4 C5 1.538(11) . ?
C56 C57 1.387(9) . ?
C56 C55 1.386(8) . ?
C7 C8 1.539(10) . ?
C57 C58 1.352(10) . ?
C55 C60 1.365(9) . ?
C35 C34 1.378(10) . ?
C35 C36 1.373(11) . ?
C13 C14 1.379(11) . ?
C66 C65 1.366(10) . ?
C15 C14 1.350(11) . ?
C29 C23 1.511(10) . ?
C29 C30 1.553(10) . ?
C60 C59 1.377(10) . ?
C36 C37 1.370(10) . ?
C9 C5 1.508(12) . ?
C9 C8 1.538(12) . ?
C40 C39 1.372(10) . ?
C20 C19 1.352(11) . ?
C20 C21 1.363(12) . ?
C24 C23 1.524(10) . ?
C24 C25 1.541(10) . ?
C50 C49 1.531(11) . ?
C5 C6 1.529(11) . ?
C43 C42 1.351(12) . ?
C19 C18 1.387(12) . ?
C23 C26 1.543(9) . ?
C68 C69 1.377(10) . ?
C64 C65 1.360(11) . ?
C30 C31 1.500(11) . ?
C30 C32 1.499(11) . ?
C26 C27 1.538(10) . ?
C18 C17 1.390(11) . ?
C69 C70 1.372(11) . ?
C31 C27 1.534(12) . ?
C73 C78 1.3900 . ?
C73 C74 1.3900 . ?
C78 C77 1.3900 . ?
C77 C76 1.3900 . ?
C76 C75 1.3900 . ?
C75 C74 1.3900 . ?
C28 C25 1.526(11) . ?
C28 C27 1.482(12) . ?
C58 C59 1.387(11) . ?
C25 C32 1.523(11) . ?
C2 C3 1.565(10) . ?
C10 C3 1.486(13) . ?
C10 C8 1.491(12) . ?
C49 C53 1.513(11) . ?
C49 C48 1.532(10) . ?
C22 C17 1.383(10) . ?
C22 C21 1.379(11) . ?
C80 C81 1.367(12) . ?
C3 C6 1.515(14) . ?
C70 C71 1.346(11) . ?
C81 C82 1.354(12) . ?
